data_8104760
loop_
_publ_author_name
'Ke, Yu-Jing'
'Liang, Peng-Jie'
'Wang, Peng-Cheng'
'Xian, Shao-Hua'
'Li, Guo-Qiang'

_publ_section_title
;
 Crystal structure of
 9-methyl-3-methylene-1,2,3,9-tetrahydro-4H-carbazol-4-one, C14H13NO
;
_journal_issue 3
_journal_name_full 'Zeitschrift f\"ur Kristallographie - New Crystal Structures'
_journal_page_first 541
_journal_page_last 542
_journal_paper_doi 10.1515/ncrs-2020-0617
_journal_volume 236
_journal_year 2021
_chemical_formula_moiety 'C14 H13 N O'
_chemical_formula_sum 'C14 H13 N O'
_chemical_formula_weight 211.25
_space_group_crystal_system monoclinic
_space_group_IT_number 14
_space_group_name_Hall '-P 2yn'
_space_group_name_H-M_alt 'P 1 21/n 1'
_atom_sites_solution_hydrogens mixed
_atom_sites_solution_primary direct
_cell_angle_alpha 90
_cell_angle_beta 98.199(8)
_cell_angle_gamma 90
_cell_formula_units_Z 4
_cell_length_a 9.2770(7)
_cell_length_b 8.4582(6)
_cell_length_c 13.4430(12)
_cell_measurement_reflns_used 2146
_cell_measurement_temperature 100.01(10)
_cell_measurement_theta_max 29.1940
_cell_measurement_theta_min 2.8500
_cell_volume 1044.05(14)
_computing_cell_refinement
;        
CrysAlisPro 1.171.38.43f (Rigaku OD, 2015)
;
_computing_data_collection
;
CrysAlisPro 1.171.38.43f (Rigaku OD, 2015)
;
_computing_data_reduction
;
CrysAlisPro 1.171.38.43f (Rigaku OD, 2015)
;
_computing_molecular_graphics 'Olex2 (Dolomanov et al., 2009)[1]'
_computing_publication_material 'Olex2 (Dolomanov et al., 2009)[1]'
_computing_structure_refinement 'ShelXL (Sheldrick, 2015)[2]'
_computing_structure_solution 'ShelXS (Sheldrick, 2008)[2]'
_diffrn_ambient_environment N~2~
_diffrn_ambient_temperature 100.01(10)
_diffrn_detector 'CCD plate'
_diffrn_detector_area_resol_mean 5.2684
_diffrn_detector_type AtlasS2
_diffrn_measured_fraction_theta_full 1.000
_diffrn_measured_fraction_theta_max 0.848
_diffrn_measurement_details
;
List of Runs (angles in degrees, time in seconds):

  # Type    Start    End  Width  t~exp~   \w     \q     \k     \f   Frames
--------------------------------------------------------------------------
  1  \w    -59.00  36.00   1.00    3.00    --   11.90 -57.00 -30.00   95
  2  \w    -14.00  78.00   1.00    3.00    --   11.90  57.00 120.00   92
;
_diffrn_measurement_device 'four-circle diffractometer'
_diffrn_measurement_device_type 'SuperNova, Dual, Cu at zero, AtlasS2'
_diffrn_measurement_method '\w scans'
_diffrn_orient_matrix_type 'CrysAlisPro convention (1999,Acta A55,543-557)'
_diffrn_orient_matrix_UB_11 0.0181700000
_diffrn_orient_matrix_UB_12 0.0090764000
_diffrn_orient_matrix_UB_13 0.0528048000
_diffrn_orient_matrix_UB_21 -0.0747498000
_diffrn_orient_matrix_UB_22 -0.0052950000
_diffrn_orient_matrix_UB_23 0.0054438000
_diffrn_orient_matrix_UB_31 0.0066728000
_diffrn_orient_matrix_UB_32 -0.0831569000
_diffrn_orient_matrix_UB_33 0.0053981000
_diffrn_radiation_monochromator mirror
_diffrn_radiation_probe x-ray
_diffrn_radiation_type MoK\a
_diffrn_radiation_wavelength 0.71073
_diffrn_reflns_av_R_equivalents 0.0281
_diffrn_reflns_av_unetI/netI 0.0509
_diffrn_reflns_Laue_measured_fraction_full 1.000
_diffrn_reflns_Laue_measured_fraction_max 0.848
_diffrn_reflns_limit_h_max 12
_diffrn_reflns_limit_h_min -9
_diffrn_reflns_limit_k_max 11
_diffrn_reflns_limit_k_min -10
_diffrn_reflns_limit_l_max 18
_diffrn_reflns_limit_l_min -18
_diffrn_reflns_number 5167
_diffrn_reflns_point_group_measured_fraction_full 1.000
_diffrn_reflns_point_group_measured_fraction_max 0.848
_diffrn_reflns_theta_full 25.242
_diffrn_reflns_theta_max 29.469
_diffrn_reflns_theta_min 2.509
_diffrn_source 'micro-focus sealed X-ray tube'
_diffrn_source_type 'SuperNova (Mo) X-ray Source'
_exptl_absorpt_coefficient_mu 0.085
_exptl_absorpt_correction_T_max 1.00000
_exptl_absorpt_correction_T_min 0.49748
_exptl_absorpt_correction_type multi-scan
_exptl_absorpt_process_details
;
CrysAlisPro 1.171.38.43f (Rigaku Oxford Diffraction, 2015)
Empirical absorption correction using spherical harmonics,
 implemented in SCALE3 ABSPACK scaling algorithm.
;
_exptl_crystal_colour 'clear light colourless'
_exptl_crystal_colour_lustre clear
_exptl_crystal_colour_modifier light
_exptl_crystal_colour_primary colourless
_exptl_crystal_density_diffrn 1.344
_exptl_crystal_description block
_exptl_crystal_F_000 448
_exptl_crystal_size_max 0.13
_exptl_crystal_size_mid 0.12
_exptl_crystal_size_min 0.11
_refine_diff_density_max 0.255
_refine_diff_density_min -0.230
_refine_diff_density_rms 0.054
_refine_ls_extinction_coef .
_refine_ls_extinction_method none
_refine_ls_goodness_of_fit_ref 1.043
_refine_ls_hydrogen_treatment mixed
_refine_ls_matrix_type full
_refine_ls_number_parameters 154
_refine_ls_number_reflns 2462
_refine_ls_number_restraints 0
_refine_ls_restrained_S_all 1.043
_refine_ls_R_factor_all 0.0633
_refine_ls_R_factor_gt 0.0484
_refine_ls_shift/su_max 0.000
_refine_ls_shift/su_mean 0.000
_refine_ls_structure_factor_coef Fsqd
_refine_ls_weighting_details 'w=1/[\s^2^(Fo^2^)+(0.0443P)^2^+0.3486P] where P=(Fo^2^+2Fc^2^)/3'
_refine_ls_weighting_scheme calc
_refine_ls_wR_factor_gt 0.1049
_refine_ls_wR_factor_ref 0.1151
_reflns_Friedel_coverage 0.000
_reflns_Friedel_fraction_full .
_reflns_Friedel_fraction_max .
_reflns_number_gt 1972
_reflns_number_total 2462
_reflns_threshold_expression 'I > 2\s(I)'
_cod_data_source_file suppl_j_ncrs-2020-0617_suppl.cif
_cod_data_source_block tb-a-1
_cod_database_code 8104760
_shelx_space_group_comment
;
The symmetry employed for this shelxl refinement is uniquely defined
by the following loop, which should always be used as a source of
symmetry information in preference to the above space-group names.
They are only intended as comments.
;
_shelx_estimated_absorpt_t_max 0.991
_shelx_estimated_absorpt_t_min 0.989
_reflns_odcompleteness_completeness 99.96
_reflns_odcompleteness_iscentric 1
_reflns_odcompleteness_theta 26.32
_olex2_refinement_description
;
1. Fixed Uiso
 At 1.2 times of:
  All C(H) groups, All C(H,H) groups
 At 1.5 times of:
  All C(H,H,H) groups
2.a Secondary CH2 refined with riding coordinates:
 C3(H3A,H3B), C4(H4A,H4B)
2.b Aromatic/amide H refined with riding coordinates:
 C9(H9), C10(H10), C11(H11), C12(H12)
2.c Idealised Me refined as rotating group:
 C14(H14A,H14B,H14C)
;

loop_
_space_group_symop_operation_xyz
'x, y, z'
'-x+1/2, y+1/2, -z+1/2'
'-x, -y, -z'
'x-1/2, -y-1/2, z-1/2'

loop_
_atom_site_label
_atom_site_type_symbol
_atom_site_fract_x
_atom_site_fract_y
_atom_site_fract_z
_atom_site_U_iso_or_equiv
_atom_site_adp_type
_atom_site_occupancy
_atom_site_site_symmetry_order
_atom_site_calc_flag
_atom_site_refinement_flags_posn
_atom_site_refinement_flags_adp
_atom_site_refinement_flags_occupancy
_atom_site_disorder_assembly
_atom_site_disorder_group
O1 O 0.61090(11) -0.00383(12) 0.24068(8) 0.0211(3) Uani 1 1 d . . . . .
N1 N 0.46948(12) 0.30457(14) -0.03918(9) 0.0155(3) Uani 1 1 d . . . . .
C2 C 0.58035(15) 0.21320(16) 0.00686(11) 0.0153(3) Uani 1 1 d . . . . .
C3 C 0.71485(16) 0.17327(18) -0.03569(12) 0.0183(3) Uani 1 1 d . . . . .
H3A H 0.7434 0.2611 -0.0750 0.022 Uiso 1 1 calc R . . . .
H3B H 0.6984 0.0815 -0.0791 0.022 Uiso 1 1 calc R . . . .
C4 C 0.83483(16) 0.13829(18) 0.05277(12) 0.0210(4) Uani 1 1 d . . . . .
H4A H 0.9193 0.0959 0.0270 0.025 Uiso 1 1 calc R . . . .
H4B H 0.8637 0.2363 0.0875 0.025 Uiso 1 1 calc R . . . .
C5 C 0.78621(15) 0.02261(17) 0.12629(11) 0.0174(3) Uani 1 1 d . . . . .
C6 C 0.64345(15) 0.05667(17) 0.16308(11) 0.0160(3) Uani 1 1 d . . . . .
C7 C 0.54889(15) 0.16382(17) 0.10003(11) 0.0153(3) Uani 1 1 d . . . . .
C8 C 0.40946(15) 0.23055(17) 0.11246(11) 0.0154(3) Uani 1 1 d . . . . .
C9 C 0.32278(15) 0.22991(18) 0.18935(12) 0.0176(3) Uani 1 1 d . . . . .
H9 H 0.3501 0.1721 0.2479 0.021 Uiso 1 1 calc R . . . .
C10 C 0.19524(16) 0.31725(18) 0.17644(12) 0.0205(4) Uani 1 1 d . . . . .
H10 H 0.1371 0.3191 0.2274 0.025 Uiso 1 1 calc R . . . .
C11 C 0.15221(15) 0.40280(18) 0.08799(12) 0.0204(3) Uani 1 1 d . . . . .
H11 H 0.0663 0.4609 0.0818 0.025 Uiso 1 1 calc R . . . .
C12 C 0.23392(15) 0.40323(17) 0.00979(12) 0.0184(3) Uani 1 1 d . . . . .
H12 H 0.2039 0.4580 -0.0495 0.022 Uiso 1 1 calc R . . . .
C13 C 0.36371(15) 0.31760(17) 0.02408(11) 0.0158(3) Uani 1 1 d . . . . .
C14 C 0.45844(16) 0.37296(18) -0.13946(11) 0.0187(3) Uani 1 1 d . . . . .
H14A H 0.5526 0.4095 -0.1511 0.028 Uiso 1 1 calc GR . . . .
H14B H 0.3916 0.4602 -0.1448 0.028 Uiso 1 1 calc GR . . . .
H14C H 0.4239 0.2942 -0.1886 0.028 Uiso 1 1 calc GR . . . .
C15 C 0.86253(17) -0.1047(2) 0.15992(13) 0.0223(4) Uani 1 1 d . . . . .
H15A H 0.956(2) -0.128(2) 0.1372(14) 0.028(5) Uiso 1 1 d . . . . .
H15B H 0.8270(19) -0.177(2) 0.2101(14) 0.029(5) Uiso 1 1 d . . . . .

loop_
_atom_site_aniso_label
_atom_site_aniso_U_11
_atom_site_aniso_U_22
_atom_site_aniso_U_33
_atom_site_aniso_U_23
_atom_site_aniso_U_13
_atom_site_aniso_U_12
O1 0.0240(5) 0.0205(6) 0.0185(6) 0.0036(5) 0.0018(5) -0.0002(4)
N1 0.0164(6) 0.0152(6) 0.0141(7) 0.0008(5) -0.0002(5) -0.0006(5)
C2 0.0172(7) 0.0117(7) 0.0163(8) -0.0032(6) 0.0002(6) -0.0025(5)
C3 0.0206(7) 0.0157(7) 0.0193(8) -0.0003(6) 0.0055(6) 0.0006(6)
C4 0.0172(7) 0.0206(8) 0.0254(9) 0.0001(7) 0.0038(6) 0.0022(6)
C5 0.0185(7) 0.0180(7) 0.0147(8) -0.0029(6) -0.0015(6) -0.0009(6)
C6 0.0177(7) 0.0138(7) 0.0154(8) -0.0024(6) -0.0013(6) -0.0028(6)
C7 0.0157(7) 0.0137(7) 0.0158(8) -0.0014(6) 0.0001(6) -0.0028(6)
C8 0.0145(6) 0.0142(7) 0.0163(8) -0.0013(6) -0.0014(6) -0.0035(5)
C9 0.0179(7) 0.0183(7) 0.0162(8) 0.0003(6) 0.0008(6) -0.0026(6)
C10 0.0162(7) 0.0237(8) 0.0223(9) -0.0022(7) 0.0049(6) -0.0025(6)
C11 0.0139(7) 0.0211(8) 0.0255(9) -0.0024(7) -0.0003(6) 0.0007(6)
C12 0.0169(7) 0.0176(7) 0.0194(8) -0.0003(6) -0.0024(6) -0.0011(6)
C13 0.0169(7) 0.0156(7) 0.0145(8) -0.0026(6) 0.0007(6) -0.0036(6)
C14 0.0212(7) 0.0186(7) 0.0156(8) 0.0020(6) 0.0002(6) 0.0001(6)
C15 0.0219(8) 0.0227(8) 0.0213(9) -0.0022(7) -0.0003(7) 0.0023(7)

loop_
_atom_type_symbol
_atom_type_description
_atom_type_scat_dispersion_real
_atom_type_scat_dispersion_imag
_atom_type_scat_source
C C 0.0033 0.0016 'International Tables Vol C Tables 4.2.6.8 and 6.1.1.4'
H H 0.0000 0.0000 'International Tables Vol C Tables 4.2.6.8 and 6.1.1.4'
N N 0.0061 0.0033 'International Tables Vol C Tables 4.2.6.8 and 6.1.1.4'
O O 0.0106 0.0060 'International Tables Vol C Tables 4.2.6.8 and 6.1.1.4'

loop_
_geom_angle_atom_site_label_1
_geom_angle_atom_site_label_2
_geom_angle_atom_site_label_3
_geom_angle
_geom_angle_site_symmetry_1
_geom_angle_site_symmetry_3
C2 N1 C13 108.65(12) . .
C2 N1 C14 126.46(13) . .
C13 N1 C14 124.84(12) . .
N1 C2 C3 125.16(14) . .
N1 C2 C7 109.74(13) . .
C7 C2 C3 125.10(13) . .
C2 C3 C4 107.55(13) . .
C5 C4 C3 112.42(12) . .
C4 C5 C6 116.82(12) . .
C15 C5 C4 123.63(14) . .
C15 C5 C6 119.54(14) . .
O1 C6 C5 121.97(13) . .
O1 C6 C7 123.50(13) . .
C7 C6 C5 114.53(13) . .
C2 C7 C6 121.86(13) . .
C2 C7 C8 107.08(13) . .
C8 C7 C6 130.94(14) . .
C9 C8 C7 134.77(14) . .
C9 C8 C13 119.29(13) . .
C13 C8 C7 105.89(13) . .
C10 C9 C8 118.48(14) . .
C9 C10 C11 121.14(15) . .
C12 C11 C10 121.78(14) . .
C11 C12 C13 116.78(14) . .
N1 C13 C8 108.64(12) . .
N1 C13 C12 128.84(14) . .
C12 C13 C8 122.50(14) . .

loop_
_geom_bond_atom_site_label_1
_geom_bond_atom_site_label_2
_geom_bond_distance
_geom_bond_site_symmetry_2
O1 C6 1.2374(18) .
N1 C2 1.3625(18) .
N1 C13 1.3915(19) .
N1 C14 1.4570(19) .
C2 C3 1.484(2) .
C2 C7 1.390(2) .
C3 C4 1.537(2) .
C4 C5 1.505(2) .
C5 C6 1.506(2) .
C5 C15 1.332(2) .
C6 C7 1.448(2) .
C7 C8 1.4427(19) .
C8 C9 1.397(2) .
C8 C13 1.411(2) .
C9 C10 1.385(2) .
C10 C11 1.401(2) .
C11 C12 1.381(2) .
C12 C13 1.395(2) .
